data_4514605
loop_
_publ_author_name
'Parveen, Rumana'
'Jayamma, Bandi'
'Dastidar, Parthasarathi'

_publ_section_title
;
 Supramolecular Gels Derived from Simple Organic Salts of Flufenamic Acid:
 Design, Synthesis, Structures, and Plausible Biomedical Application
;
_journal_issue 5
_journal_name_full 'ACS Biomaterials Science &amp; Engineering'
_journal_page_first 2180
_journal_paper_doi 10.1021/acsbiomaterials.9b00153
_journal_volume 5
_journal_year 2019
_chemical_formula_moiety 'C17 H14 F3 N2 O3, C10 H13 N2'
_chemical_formula_sum 'C27 H27 F3 N4 O3'
_chemical_formula_weight 512.52
_space_group_crystal_system monoclinic
_space_group_IT_number 15
_space_group_name_Hall '-C 2yc'
_space_group_name_H-M_alt 'C 1 2/c 1'
_symmetry_space_group_name_Hall '-C 2yc'
_symmetry_space_group_name_H-M 'C 1 2/c 1'
_atom_sites_solution_hydrogens mixed
_atom_sites_solution_primary direct
_audit_creation_date 2017-12-03
_audit_creation_method
;
Olex2 1.2
(compiled 2015.01.26 svn.r3150 for OlexSys, GUI svn.r4998)
;
_cell_angle_alpha 90
_cell_angle_beta 102.882(7)
_cell_angle_gamma 90
_cell_formula_units_Z 8
_cell_length_a 54.69(3)
_cell_length_b 5.385(3)
_cell_length_c 17.156(9)
_cell_measurement_reflns_used 927
_cell_measurement_temperature 120(2)
_cell_measurement_theta_max 16.81
_cell_measurement_theta_min 2.29
_cell_volume 4925(5)
_computing_cell_refinement 'SAINT v8.34A (Bruker, 2013)'
_computing_data_reduction 'SAINT v8.34A (Bruker, 2013)'
_computing_molecular_graphics 'Olex2 (Dolomanov et al., 2009)'
_computing_publication_material 'Olex2 (Dolomanov et al., 2009)'
_computing_structure_refinement 'XL (Sheldrick, 2008)'
_computing_structure_solution 'SIR2004 (Burla et al., 2007)'
_diffrn_ambient_temperature 120.01
_diffrn_measured_fraction_theta_full 0.996
_diffrn_measured_fraction_theta_max 0.996
_diffrn_measurement_device_type 'Bruker APEX-II CCD'
_diffrn_measurement_method '\f and \w scans'
_diffrn_radiation_type MoK\a
_diffrn_radiation_wavelength 0.71073
_diffrn_reflns_av_R_equivalents 0.0932
_diffrn_reflns_av_unetI/netI 0.0645
_diffrn_reflns_Laue_measured_fraction_full 0.996
_diffrn_reflns_Laue_measured_fraction_max 0.996
_diffrn_reflns_limit_h_max 50
_diffrn_reflns_limit_h_min -50
_diffrn_reflns_limit_k_max 5
_diffrn_reflns_limit_k_min -5
_diffrn_reflns_limit_l_max 16
_diffrn_reflns_limit_l_min -16
_diffrn_reflns_number 12140
_diffrn_reflns_point_group_measured_fraction_full 0.996
_diffrn_reflns_point_group_measured_fraction_max 0.996
_diffrn_reflns_theta_full 19.557
_diffrn_reflns_theta_max 19.557
_diffrn_reflns_theta_min 1.528
_diffrn_standards_number 0
_exptl_absorpt_coefficient_mu 0.107
_exptl_absorpt_correction_T_max 0.7444
_exptl_absorpt_correction_T_min 0.6596
_exptl_absorpt_correction_type multi-scan
_exptl_absorpt_process_details
;
SADABS-2014/4 (Bruker,2014/4) was used for absorption correction.
wR2(int) was 0.0692 before and 0.0558 after correction.
The Ratio of minimum to maximum transmission is 0.8861.
The \l/2 correction factor is 0.00150.
;
_exptl_crystal_colour clear
_exptl_crystal_colour_lustre clear
_exptl_crystal_density_diffrn 1.382
_exptl_crystal_description plate
_exptl_crystal_F_000 2144
_exptl_crystal_size_max 0.52
_exptl_crystal_size_mid 0.36
_exptl_crystal_size_min 0.17
_refine_diff_density_max 0.258
_refine_diff_density_min -0.144
_refine_diff_density_rms 0.038
_refine_ls_extinction_coef 0.00058(16)
_refine_ls_extinction_expression Fc^*^=kFc[1+0.001xFc^2^\l^3^/sin(2\q)]^-1/4^
_refine_ls_extinction_method 'SHELXL-2016/6 (Sheldrick 2016)'
_refine_ls_goodness_of_fit_ref 1.000
_refine_ls_hydrogen_treatment mixed
_refine_ls_matrix_type full
_refine_ls_number_parameters 352
_refine_ls_number_reflns 2133
_refine_ls_number_restraints 0
_refine_ls_restrained_S_all 1.000
_refine_ls_R_factor_all 0.1108
_refine_ls_R_factor_gt 0.0525
_refine_ls_shift/su_max 0.000
_refine_ls_shift/su_mean 0.000
_refine_ls_structure_factor_coef Fsqd
_refine_ls_weighting_details 'w=1/[\s^2^(Fo^2^)+(0.0509P)^2^+7.4467P] where P=(Fo^2^+2Fc^2^)/3'
_refine_ls_weighting_scheme calc
_refine_ls_wR_factor_gt 0.1047
_refine_ls_wR_factor_ref 0.1341
_reflns_Friedel_coverage 0.000
_reflns_number_gt 1218
_reflns_number_total 2133
_reflns_threshold_expression 'I > 2\s(I)'
_cod_data_source_file S8.cif
_cod_data_source_block S8
_cod_original_cell_volume 4925(4)
_cod_database_code 4514605
_shelx_space_group_comment
;
The symmetry employed for this shelxl refinement is uniquely defined
by the following loop, which should always be used as a source of
symmetry information in preference to the above space-group names.
They are only intended as comments.
;
_olex2_refinement_description
;
1. Fixed Uiso
 At 1.2 times of:
  All C(H) groups, All C(H,H) groups, All N(H) groups
 At 1.5 times of:
  All N(H,H,H) groups
2. Others
 Sof(F1A)=Sof(F2A)=Sof(F3A)=1-FVAR(1)
 Sof(F3)=Sof(F2)=Sof(F1)=FVAR(1)
3.a Secondary CH2 refined with riding coordinates:
 C19(H19A,H19B), C18(H18A,H18B), C2(H2A,H2B), C3(H3A,H3B)
3.b Aromatic/amide H refined with riding coordinates:
 N2(H2), N1(H1), C26(H26), C21(H21), C6(H6), C12(H12), C16(H16), C9(H9),
 C8(H8), C7(H7), C23(H23), C14(H14), C25(H25), C24(H24), C15(H15)
3.c Idealised Me refined as rotating group:
 N3(H3C,H3D,H3E)
;
_shelx_shelxl_version_number 2016/6
_olex2_submission_special_instructions 'No special instructions were received'

loop_
_space_group_symop_operation_xyz
'x, y, z'
'-x, y, -z+1/2'
'x+1/2, y+1/2, z'
'-x+1/2, y+1/2, -z+1/2'
'-x, -y, -z'
'x, -y, z-1/2'
'-x+1/2, -y+1/2, -z'
'x+1/2, -y+1/2, z-1/2'

loop_
_atom_site_label
_atom_site_type_symbol
_atom_site_fract_x
_atom_site_fract_y
_atom_site_fract_z
_atom_site_U_iso_or_equiv
_atom_site_adp_type
_atom_site_occupancy
_atom_site_site_symmetry_order
_atom_site_calc_flag
_atom_site_refinement_flags_posn
_atom_site_refinement_flags_occupancy
_atom_site_disorder_assembly
_atom_site_disorder_group
O1 O 0.71956(7) 1.2708(8) 0.6880(2) 0.0699(14) Uani 1 1 d . . A 1
O3 O 0.63326(7) 0.9388(10) 0.5956(3) 0.0834(16) Uani 1 1 d . . B 1
N3 N 0.75147(8) -0.1029(8) 0.6650(3) 0.0554(14) Uani 1 1 d . . C 1
H3C H 0.764511 -0.121091 0.707964 0.083 Uiso 1 1 calc GR . C 1
H3D H 0.742032 -0.243691 0.658193 0.083 Uiso 1 1 calc GR . C 1
H3E H 0.741831 0.027994 0.673253 0.083 Uiso 1 1 calc GR . C 1
N4 N 0.83275(11) 0.2965(11) 0.7493(3) 0.0639(16) Uani 1 1 d . . D 1
H4 H 0.8433(10) 0.374(10) 0.794(3) 0.077 Uiso 1 1 d R . E 1
N2 N 0.58857(9) 0.7353(10) 0.5547(3) 0.0691(15) Uani 1 1 d . . B 1
H2 H 0.604329 0.706620 0.578162 0.083 Uiso 1 1 calc R . B 1
O2 O 0.71679(9) 1.5650(10) 0.5992(3) 0.1023(19) Uani 1 1 d . . F 1
N1 N 0.63955(9) 1.2943(11) 0.5410(3) 0.0751(16) Uani 1 1 d . . B 1
H1 H 0.633876 1.400253 0.502104 0.090 Uiso 1 1 calc R . B 1
C5 C 0.60271(10) 1.0702(12) 0.4815(4) 0.0447(16) Uani 1 1 d . . B 1
C20 C 0.80073(11) 0.1823(12) 0.6520(4) 0.0501(16) Uani 1 1 d . . G 1
C27 C 0.82189(12) 0.0314(12) 0.6482(4) 0.0476(16) Uani 1 1 d . . G 1
C4 C 0.62599(11) 1.0924(14) 0.5433(4) 0.0570(18) Uani 1 1 d . . B 1
C10 C 0.58454(12) 0.8945(12) 0.4897(4) 0.0527(17) Uani 1 1 d . . B 1
F3 F 0.50477(10) 0.8673(19) 0.6674(7) 0.135(4) Uani 0.862(18) 1 d . P H 1
C1 C 0.70898(11) 1.3780(14) 0.6258(4) 0.0548(18) Uani 1 1 d . . . .
C11 C 0.57053(13) 0.6147(14) 0.5875(4) 0.0580(18) Uani 1 1 d . . . .
C22 C 0.84167(13) 0.1076(13) 0.7100(4) 0.0551(17) Uani 1 1 d . . . .
C19 C 0.77585(11) 0.1828(11) 0.5957(3) 0.0601(17) Uani 1 1 d . . . .
H19A H 0.778262 0.220649 0.541449 0.072 Uiso 1 1 calc R . G .
H19B H 0.765646 0.318353 0.611144 0.072 Uiso 1 1 calc R . G .
C18 C 0.76132(11) -0.0569(11) 0.5922(3) 0.0576(18) Uani 1 1 d . . . .
H18A H 0.747099 -0.052772 0.545030 0.069 Uiso 1 1 calc R . C .
H18B H 0.772371 -0.196604 0.584976 0.069 Uiso 1 1 calc R . C .
C26 C 0.82639(13) -0.1626(12) 0.5990(4) 0.0619(18) Uani 1 1 d . . . .
H26 H 0.813464 -0.218481 0.555969 0.074 Uiso 1 1 calc R . G .
C21 C 0.80840(14) 0.3379(11) 0.7145(4) 0.0594(18) Uani 1 1 d . . . .
H21 H 0.798121 0.459344 0.731482 0.071 Uiso 1 1 calc R . D .
C6 C 0.59804(12) 1.2201(13) 0.4147(4) 0.069(2) Uani 1 1 d . . . .
H6 H 0.610364 1.338308 0.408599 0.082 Uiso 1 1 calc R . B .
C13 C 0.53094(13) 0.5781(18) 0.6227(5) 0.071(2) Uani 1 1 d . . . .
C12 C 0.54707(15) 0.7017(12) 0.5837(4) 0.0671(19) Uani 1 1 d . . . .
H12 H 0.541592 0.848332 0.554131 0.081 Uiso 1 1 calc R . . .
F2 F 0.48920(12) 0.5193(14) 0.6356(9) 0.147(4) Uani 0.862(18) 1 d . P H 1
C2 C 0.68480(11) 1.2590(14) 0.5771(4) 0.078(2) Uani 1 1 d . . . .
H2A H 0.683894 1.285166 0.519448 0.094 Uiso 1 1 calc R . . .
H2B H 0.685315 1.077811 0.587178 0.094 Uiso 1 1 calc R . . .
F1 F 0.49412(14) 0.760(3) 0.5461(6) 0.158(5) Uani 0.862(18) 1 d . P H 1
C16 C 0.57829(12) 0.3985(14) 0.6314(4) 0.0662(19) Uani 1 1 d . . . .
H16 H 0.594588 0.333547 0.633687 0.079 Uiso 1 1 calc R . . .
C9 C 0.56299(12) 0.8756(13) 0.4293(5) 0.073(2) Uani 1 1 d . . . .
H9 H 0.550826 0.753060 0.433270 0.087 Uiso 1 1 calc R . B .
C8 C 0.55894(12) 1.0280(17) 0.3650(4) 0.078(2) Uani 1 1 d . . . .
H8 H 0.543944 1.012928 0.324801 0.094 Uiso 1 1 calc R . . .
C7 C 0.57656(15) 1.2056(14) 0.3575(4) 0.080(2) Uani 1 1 d . . . .
H7 H 0.573645 1.315384 0.313081 0.096 Uiso 1 1 calc R . . .
C23 C 0.86521(13) -0.0006(17) 0.7230(4) 0.078(2) Uani 1 1 d . . . .
H23 H 0.878549 0.057141 0.764416 0.094 Uiso 1 1 calc R . . .
C14 C 0.53882(17) 0.3683(16) 0.6668(4) 0.083(2) Uani 1 1 d . . . .
H14 H 0.527862 0.285150 0.693986 0.100 Uiso 1 1 calc R . . .
C25 C 0.84941(15) -0.2702(13) 0.6133(5) 0.077(2) Uani 1 1 d . . . .
H25 H 0.852325 -0.403010 0.579994 0.093 Uiso 1 1 calc R . . .
C3 C 0.66319(12) 1.3593(13) 0.5969(4) 0.088(2) Uani 1 1 d . . . .
H3A H 0.664792 1.542459 0.599170 0.105 Uiso 1 1 calc R . B .
H3B H 0.662379 1.300932 0.651026 0.105 Uiso 1 1 calc R . B .
C24 C 0.86872(14) -0.1922(17) 0.6748(5) 0.085(2) Uani 1 1 d . . . .
H24 H 0.884553 -0.272736 0.683486 0.102 Uiso 1 1 calc R . . .
C17 C 0.50543(18) 0.686(2) 0.6171(7) 0.098(3) Uani 1 1 d . . . .
C15 C 0.56252(17) 0.2800(14) 0.6712(4) 0.083(2) Uani 1 1 d . . . .
H15 H 0.568090 0.135844 0.701947 0.100 Uiso 1 1 calc R . . .
F1A F 0.4998(6) 0.923(6) 0.586(3) 0.067(14) Uiso 0.138(18) 1 d . P H 2
F2A F 0.4895(10) 0.534(11) 0.579(4) 0.12(2) Uiso 0.138(18) 1 d . P H 2
F3A F 0.5008(9) 0.681(13) 0.681(3) 0.11(2) Uiso 0.138(18) 1 d . P H 2

loop_
_atom_site_aniso_label
_atom_site_aniso_U_11
_atom_site_aniso_U_22
_atom_site_aniso_U_33
_atom_site_aniso_U_23
_atom_site_aniso_U_13
_atom_site_aniso_U_12
O1 0.073(3) 0.081(3) 0.045(3) 0.002(3) -0.009(2) 0.008(3)
O3 0.058(3) 0.114(4) 0.071(3) 0.036(3) 0.000(3) -0.008(3)
N3 0.058(3) 0.055(3) 0.046(3) 0.000(3) -0.002(3) -0.002(3)
N4 0.061(4) 0.079(5) 0.047(4) -0.010(3) 0.001(3) -0.012(3)
N2 0.048(4) 0.079(4) 0.078(4) 0.011(4) 0.009(3) -0.010(3)
O2 0.113(4) 0.089(4) 0.092(4) 0.015(3) -0.003(3) -0.051(3)
N1 0.041(3) 0.092(5) 0.082(4) 0.000(4) -0.010(3) -0.005(3)
C5 0.026(4) 0.060(4) 0.044(5) -0.004(4) 0.001(4) -0.005(4)
C20 0.053(5) 0.052(4) 0.044(4) -0.002(4) 0.007(4) -0.008(4)
C27 0.047(4) 0.057(5) 0.040(4) 0.007(4) 0.011(4) -0.003(4)
C4 0.042(5) 0.065(5) 0.069(5) -0.001(4) 0.023(4) -0.011(4)
C10 0.044(5) 0.068(5) 0.046(5) -0.002(4) 0.008(4) 0.008(4)
F3 0.095(4) 0.125(7) 0.193(9) -0.067(6) 0.048(5) -0.015(4)
C1 0.042(4) 0.066(5) 0.052(5) -0.011(4) 0.002(4) -0.005(4)
C11 0.048(5) 0.064(6) 0.058(5) -0.013(4) 0.003(4) -0.014(4)
C22 0.057(5) 0.064(5) 0.046(5) 0.006(4) 0.015(5) 0.000(4)
C19 0.068(5) 0.056(4) 0.059(4) 0.001(4) 0.021(4) -0.005(4)
C18 0.063(4) 0.074(5) 0.031(4) -0.012(3) 0.002(3) 0.009(4)
C26 0.066(5) 0.066(5) 0.055(5) -0.005(4) 0.016(4) -0.004(4)
C21 0.063(5) 0.054(5) 0.065(5) 0.001(4) 0.020(4) 0.003(4)
C6 0.055(5) 0.089(6) 0.058(5) 0.007(5) 0.003(4) -0.008(4)
C13 0.046(5) 0.093(7) 0.071(5) -0.024(5) 0.009(4) -0.014(5)
C12 0.065(5) 0.071(5) 0.064(5) -0.006(4) 0.011(4) -0.023(5)
F2 0.080(4) 0.134(6) 0.235(12) -0.004(7) 0.051(6) -0.045(4)
C2 0.054(4) 0.119(6) 0.057(5) 0.009(4) 0.005(4) -0.003(5)
F1 0.101(5) 0.261(13) 0.116(7) 0.015(7) 0.032(5) 0.059(6)
C16 0.078(5) 0.063(6) 0.059(5) -0.008(4) 0.019(4) -0.010(5)
C9 0.049(5) 0.100(6) 0.065(5) -0.015(5) 0.005(4) -0.022(4)
C8 0.050(5) 0.128(7) 0.051(5) -0.009(5) -0.003(4) 0.011(5)
C7 0.078(6) 0.100(6) 0.061(5) 0.019(4) 0.013(5) 0.001(5)
C23 0.053(5) 0.116(7) 0.062(5) 0.014(5) 0.007(4) 0.002(5)
C14 0.108(8) 0.074(7) 0.069(6) -0.001(5) 0.023(5) -0.034(5)
C25 0.071(5) 0.084(5) 0.084(6) 0.021(5) 0.035(5) 0.027(5)
C3 0.066(5) 0.124(6) 0.074(5) -0.029(5) 0.016(4) 0.003(5)
C24 0.055(5) 0.115(7) 0.088(6) 0.032(6) 0.020(5) 0.024(5)
C17 0.091(8) 0.136(10) 0.069(7) -0.010(8) 0.021(6) -0.040(8)
C15 0.094(6) 0.073(6) 0.082(6) -0.006(5) 0.018(5) -0.007(6)

loop_
_atom_type_symbol
_atom_type_description
_atom_type_scat_dispersion_real
_atom_type_scat_dispersion_imag
_atom_type_scat_source
C C 0.0033 0.0016 'International Tables Vol C Tables 4.2.6.8 and 6.1.1.4'
H H 0.0000 0.0000 'International Tables Vol C Tables 4.2.6.8 and 6.1.1.4'
N N 0.0061 0.0033 'International Tables Vol C Tables 4.2.6.8 and 6.1.1.4'
O O 0.0106 0.0060 'International Tables Vol C Tables 4.2.6.8 and 6.1.1.4'
F F 0.0171 0.0103 'International Tables Vol C Tables 4.2.6.8 and 6.1.1.4'

loop_
_geom_angle_atom_site_label_1
_geom_angle_atom_site_label_2
_geom_angle_atom_site_label_3
_geom_angle
H3C N3 H3D 109.5
H3C N3 H3E 109.5
H3D N3 H3E 109.5
C18 N3 H3C 109.5
C18 N3 H3D 109.5
C18 N3 H3E 109.5
C22 N4 H4 120(3)
C21 N4 H4 131(3)
C21 N4 C22 109.2(5)
C10 N2 H2 116.2
C10 N2 C11 127.7(6)
C11 N2 H2 116.2
C4 N1 H1 116.8
C4 N1 C3 126.4(6)
C3 N1 H1 116.8
C10 C5 C4 120.1(6)
C6 C5 C4 121.5(6)
C6 C5 C10 118.4(5)
C27 C20 C19 127.4(6)
C21 C20 C27 106.1(5)
C21 C20 C19 126.4(6)
C22 C27 C20 107.3(6)
C22 C27 C26 117.8(6)
C26 C27 C20 134.9(7)
O3 C4 N1 119.2(6)
O3 C4 C5 124.3(6)
N1 C4 C5 116.6(7)
N2 C10 C5 120.6(6)
N2 C10 C9 120.8(7)
C9 C10 C5 118.5(6)
O1 C1 C2 117.0(6)
O2 C1 O1 124.8(6)
O2 C1 C2 118.1(6)
C12 C11 N2 124.4(7)
C12 C11 C16 119.0(7)
C16 C11 N2 116.5(7)
N4 C22 C27 107.0(6)
N4 C22 C23 130.8(7)
C23 C22 C27 122.2(7)
C20 C19 H19A 108.5
C20 C19 H19B 108.5
C20 C19 C18 115.0(5)
H19A C19 H19B 107.5
C18 C19 H19A 108.5
C18 C19 H19B 108.5
N3 C18 C19 113.3(5)
N3 C18 H18A 108.9
N3 C18 H18B 108.9
C19 C18 H18A 108.9
C19 C18 H18B 108.9
H18A C18 H18B 107.7
C27 C26 H26 120.3
C25 C26 C27 119.4(6)
C25 C26 H26 120.3
N4 C21 H21 124.8
C20 C21 N4 110.5(6)
C20 C21 H21 124.8
C5 C6 H6 118.7
C7 C6 C5 122.6(6)
C7 C6 H6 118.7
C12 C13 C17 117.8(10)
C14 C13 C12 120.3(7)
C14 C13 C17 121.9(9)
C11 C12 C13 120.5(7)
C11 C12 H12 119.8
C13 C12 H12 119.8
C1 C2 H2A 109.2
C1 C2 H2B 109.2
H2A C2 H2B 107.9
C3 C2 C1 112.1(6)
C3 C2 H2A 109.2
C3 C2 H2B 109.2
C11 C16 H16 119.8
C15 C16 C11 120.4(7)
C15 C16 H16 119.8
C10 C9 H9 119.3
C8 C9 C10 121.4(6)
C8 C9 H9 119.3
C9 C8 H8 119.9
C9 C8 C7 120.3(6)
C7 C8 H8 119.9
C6 C7 C8 118.8(6)
C6 C7 H7 120.6
C8 C7 H7 120.6
C22 C23 H23 120.9
C24 C23 C22 118.2(7)
C24 C23 H23 120.9
C13 C14 H14 120.2
C15 C14 C13 119.6(7)
C15 C14 H14 120.2
C26 C25 H25 119.1
C26 C25 C24 121.9(7)
C24 C25 H25 119.1
N1 C3 H3A 108.6
N1 C3 H3B 108.6
C2 C3 N1 114.5(5)
C2 C3 H3A 108.6
C2 C3 H3B 108.6
H3A C3 H3B 107.6
C23 C24 C25 120.5(7)
C23 C24 H24 119.8
C25 C24 H24 119.8
F3 C17 C13 114.2(8)
F3 C17 F2 103.0(10)
F2 C17 C13 112.3(10)
F1 C17 F3 108.1(13)
F1 C17 C13 115.0(8)
F1 C17 F2 102.9(10)
F1A C17 C13 120.3(15)
F2A C17 C13 108(2)
F2A C17 F1A 109(3)
F3A C17 C13 109(2)
F3A C17 F1A 108(3)
F3A C17 F2A 102(4)
C16 C15 H15 119.8
C14 C15 C16 120.3(7)
C14 C15 H15 119.8

loop_
_geom_bond_atom_site_label_1
_geom_bond_atom_site_label_2
_geom_bond_distance
O1 C1 1.238(7)
O3 C4 1.220(6)
N3 H3C 0.9100
N3 H3D 0.9100
N3 H3E 0.9100
N3 C18 1.486(6)
N4 H4 0.94(5)
N4 C22 1.369(7)
N4 C21 1.351(7)
N2 H2 0.8800
N2 C10 1.385(7)
N2 C11 1.400(7)
O2 C1 1.222(7)
N1 H1 0.8800
N1 C4 1.321(7)
N1 C3 1.470(7)
C5 C4 1.470(8)
C5 C10 1.401(7)
C5 C6 1.377(7)
C20 C27 1.428(8)
C20 C19 1.482(7)
C20 C21 1.351(7)
C27 C22 1.397(7)
C27 C26 1.399(7)
C10 C9 1.388(8)
F3 C17 1.308(11)
C1 C2 1.537(8)
C11 C12 1.353(8)
C11 C16 1.400(8)
C22 C23 1.385(8)
C19 H19A 0.9900
C19 H19B 0.9900
C19 C18 1.510(7)
C18 H18A 0.9900
C18 H18B 0.9900
C26 H26 0.9500
C26 C25 1.358(7)
C21 H21 0.9500
C6 H6 0.9500
C6 C7 1.355(7)
C13 C12 1.390(8)
C13 C14 1.374(8)
C13 C17 1.495(11)
C12 H12 0.9500
F2 C17 1.349(12)
C2 H2A 0.9900
C2 H2B 0.9900
C2 C3 1.408(8)
F1 C17 1.299(10)
C16 H16 0.9500
C16 C15 1.370(8)
C9 H9 0.9500
C9 C8 1.353(8)
C8 H8 0.9500
C8 C7 1.384(9)
C7 H7 0.9500
C23 H23 0.9500
C23 C24 1.363(9)
C14 H14 0.9500
C14 C15 1.367(9)
C25 H25 0.9500
C25 C24 1.381(8)
C3 H3A 0.9900
C3 H3B 0.9900
C24 H24 0.9500
C17 F1A 1.39(4)
C17 F2A 1.27(5)
C17 F3A 1.18(5)
C15 H15 0.9500
